data_2108557
loop_
_publ_author_name
'Peng, Bo'
'He, Hongyan'
'Li, Meiqi'
'Wang, Jian-Rong'
'Mei, Xuefeng'

_publ_section_title
;
 Comparison of the crystal structures and physicochemical properties of
 novel resveratrol cocrystals
;
_journal_issue 6
_journal_name_full 'Acta Crystallographica Section B'
_journal_page_first
;
;
_journal_paper_doi 10.1107/S2052520619013477
_journal_volume 75
_journal_year 2019
_chemical_formula_moiety 'C14 H12 O3, 2(C12 H10 N2)'
_chemical_formula_sum 'C38 H32 N4 O3'
_chemical_formula_weight 592.67
_space_group_crystal_system monoclinic
_space_group_IT_number 14
_space_group_name_Hall '-P 2ybc'
_space_group_name_H-M_alt 'P 1 21/c 1'
_atom_sites_solution_hydrogens mixed
_atom_sites_solution_primary dual
_audit_creation_date 2019-09-05
_audit_creation_method
;
Olex2 1.2
(compiled 2018.05.29 svn.r3508 for OlexSys, GUI svn.r5506)
;
_cell_angle_alpha 90
_cell_angle_beta 94.898(6)
_cell_angle_gamma 90
_cell_formula_units_Z 4
_cell_length_a 8.9669(16)
_cell_length_b 36.365(6)
_cell_length_c 9.6042(19)
_cell_measurement_reflns_used 1985
_cell_measurement_temperature 230
_cell_measurement_theta_max 19.22
_cell_measurement_theta_min 2.20
_cell_volume 3120.3(10)
_computing_cell_refinement 'SAINT v8.34A (Bruker, 2013)'
_computing_data_reduction 'SAINT v8.34A (Bruker, 2013)'
_computing_molecular_graphics 'Olex2 (Dolomanov et al., 2009)'
_computing_publication_material 'Olex2 (Dolomanov et al., 2009)'
_computing_structure_refinement 'ShelXL (Sheldrick, 2015)'
_computing_structure_solution 'ShelXT (Sheldrick, 2015)'
_diffrn_ambient_temperature 230
_diffrn_measured_fraction_theta_full 0.999
_diffrn_measured_fraction_theta_max 0.998
_diffrn_measurement_device_type 'Bruker APEX-II CCD'
_diffrn_measurement_method '\f and \w scans'
_diffrn_radiation_type MoK\a
_diffrn_radiation_wavelength 0.71073
_diffrn_reflns_av_R_equivalents 0.0789
_diffrn_reflns_av_unetI/netI 0.0870
_diffrn_reflns_Laue_measured_fraction_full 0.999
_diffrn_reflns_Laue_measured_fraction_max 0.998
_diffrn_reflns_limit_h_max 11
_diffrn_reflns_limit_h_min -10
_diffrn_reflns_limit_k_max 47
_diffrn_reflns_limit_k_min -47
_diffrn_reflns_limit_l_max 12
_diffrn_reflns_limit_l_min -12
_diffrn_reflns_number 28472
_diffrn_reflns_point_group_measured_fraction_full 0.999
_diffrn_reflns_point_group_measured_fraction_max 0.998
_diffrn_reflns_theta_full 25.242
_diffrn_reflns_theta_max 27.522
_diffrn_reflns_theta_min 2.201
_diffrn_standards_number 0
_exptl_absorpt_coefficient_mu 0.081
_exptl_absorpt_correction_T_max 0.7456
_exptl_absorpt_correction_T_min 0.6733
_exptl_absorpt_correction_type multi-scan
_exptl_absorpt_process_details 'SADABS-2014/5 (Bruker,2014/5) was used for absorption correction.'
_exptl_crystal_colour 'clear yellowish colourless'
_exptl_crystal_colour_lustre clear
_exptl_crystal_colour_modifier yellowish
_exptl_crystal_colour_primary colourless
_exptl_crystal_density_diffrn 1.262
_exptl_crystal_description block
_exptl_crystal_F_000 1248
_exptl_crystal_size_max 0.2
_exptl_crystal_size_mid 0.11
_exptl_crystal_size_min 0.08
_refine_diff_density_max 0.369
_refine_diff_density_min -0.208
_refine_diff_density_rms 0.041
_refine_ls_extinction_method none
_refine_ls_goodness_of_fit_ref 1.010
_refine_ls_hydrogen_treatment mixed
_refine_ls_matrix_type full
_refine_ls_number_parameters 418
_refine_ls_number_reflns 7190
_refine_ls_number_restraints 8
_refine_ls_restrained_S_all 1.010
_refine_ls_R_factor_all 0.1427
_refine_ls_R_factor_gt 0.0584
_refine_ls_shift/su_max 0.000
_refine_ls_shift/su_mean 0.000
_refine_ls_structure_factor_coef Fsqd
_refine_ls_weighting_details 'w=1/[\s^2^(Fo^2^)+(0.0695P)^2^] where P=(Fo^2^+2Fc^2^)/3'
_refine_ls_weighting_scheme calc
_refine_ls_wR_factor_gt 0.1367
_refine_ls_wR_factor_ref 0.1737
_reflns_Friedel_coverage 0.000
_reflns_number_gt 3368
_reflns_number_total 7190
_reflns_threshold_expression 'I > 2\s(I)'
_cod_data_source_file aw5030sup1.cif
_cod_data_source_block RSV-2DPE-FormI
_cod_database_code 2108557
_shelx_shelxl_version_number 2018/3
_shelx_space_group_comment
;
The symmetry employed for this shelxl refinement is uniquely defined
by the following loop, which should always be used as a source of
symmetry information in preference to the above space-group names.
They are only intended as comments.
;
_shelx_estimated_absorpt_t_max 0.994
_shelx_estimated_absorpt_t_min 0.984
_olex2_refinement_description
;
1. Fixed Uiso
 At 1.2 times of:
  All C(H) groups
2. Restrained distances
 O2-H2 = O3-H3 = O1-H1
 0.84 with sigma of 0.02
3. Rigid bond restraints
 C4, C7
 with sigma for 1-2 distances of 0.0002 and sigma for 1-3 distances of 0.0001
 C9, C14
 with sigma for 1-2 distances of 0.0002 and sigma for 1-3 distances of 0.0001
 C29, C32
 with sigma for 1-2 distances of 0.0002 and sigma for 1-3 distances of 0.0001
 C33, C34
 with sigma for 1-2 distances of 0.0002 and sigma for 1-3 distances of 0.0001
 C8, C9
 with sigma for 1-2 distances of 0.0002 and sigma for 1-3 distances of 0.0001
4.a Aromatic/amide H refined with riding coordinates:
 C2(H2A), C3(H3A), C12(H12), C14(H14), C10(H10), C33(H33), C7(H7), C36(H36),
 C8(H8), C20(H20), C6(H6), C21(H21), C18(H18), C5(H5), C32(H32), C30(H30),
 C35(H35), C31(H31), C28(H28), C27(H27), C16(H16), C37(H37), C38(H38), C15(H15),
  C26(H26), C19(H19), C23(H23), C25(H25), C24(H24)
;
_olex2_submission_special_instructions 'No special instructions were received'

loop_
_space_group_symop_operation_xyz
'x, y, z'
'-x, y+1/2, -z+1/2'
'-x, -y, -z'
'x, -y-1/2, z-1/2'

loop_
_atom_site_label
_atom_site_type_symbol
_atom_site_fract_x
_atom_site_fract_y
_atom_site_fract_z
_atom_site_U_iso_or_equiv
_atom_site_adp_type
_atom_site_occupancy
_atom_site_site_symmetry_order
_atom_site_calc_flag
_atom_site_refinement_flags_posn
_atom_site_refinement_flags_adp
O1 O 1.4411(2) 0.27475(5) 1.0440(2) 0.0554(5) Uani 1 1 d D .
O2 O 0.4016(2) 0.42892(5) 0.73444(19) 0.0555(5) Uani 1 1 d D .
O3 O 0.7522(2) 0.52049(5) 0.9082(2) 0.0592(5) Uani 1 1 d D .
N3 N 0.2388(2) 0.48893(5) 0.6494(2) 0.0513(6) Uani 1 1 d . .
N4 N -0.3079(2) 0.70687(5) 0.4803(2) 0.0510(6) Uani 1 1 d . .
N1 N 0.5345(3) 0.56683(5) 0.7748(2) 0.0551(6) Uani 1 1 d . .
C1 C 1.3391(3) 0.30158(6) 1.0144(2) 0.0418(6) Uani 1 1 d . .
C2 C 1.1869(3) 0.29513(6) 0.9879(2) 0.0435(6) Uani 1 1 d . .
H2A H 1.150339 0.270905 0.987701 0.052 Uiso 1 1 calc R .
C3 C 1.0892(3) 0.32391(7) 0.9621(2) 0.0460(6) Uani 1 1 d . .
H3A H 0.986298 0.318989 0.945058 0.055 Uiso 1 1 calc R .
C4 C 1.1390(3) 0.36034(6) 0.9604(2) 0.0475(6) Uani 1 1 d . U
C11 C 0.5385(3) 0.43941(6) 0.7903(2) 0.0439(6) Uani 1 1 d . .
C12 C 0.5726(3) 0.47587(6) 0.8224(2) 0.0439(6) Uani 1 1 d . .
H12 H 0.499216 0.494238 0.807083 0.053 Uiso 1 1 calc R .
C13 C 0.7156(3) 0.48484(6) 0.8772(2) 0.0450(6) Uani 1 1 d . .
C29 C 0.0756(3) 0.55191(6) 0.5692(3) 0.0465(6) Uani 1 1 d . U
C34 C -0.1532(3) 0.64191(7) 0.5555(3) 0.0487(6) Uani 1 1 d . U
C17 C 0.3781(3) 0.62228(7) 0.6203(3) 0.0486(7) Uani 1 1 d . .
C9 C 0.7890(3) 0.42123(7) 0.8724(2) 0.0483(6) Uani 1 1 d . U
C22 C 0.2645(3) 0.69724(7) 0.3449(3) 0.0512(7) Uani 1 1 d . .
C14 C 0.8241(3) 0.45771(7) 0.9042(2) 0.0464(6) Uani 1 1 d . U
H14 H 0.920261 0.464016 0.943532 0.056 Uiso 1 1 calc R .
C10 C 0.6467(3) 0.41249(7) 0.8161(2) 0.0489(7) Uani 1 1 d . .
H10 H 0.622757 0.387844 0.794951 0.059 Uiso 1 1 calc R .
C33 C -0.0732(3) 0.60791(7) 0.6012(3) 0.0530(7) Uani 1 1 d . U
H33 H -0.070890 0.601960 0.696612 0.064 Uiso 1 1 calc R .
C7 C 1.0373(3) 0.39199(7) 0.9353(3) 0.0528(7) Uani 1 1 d . U
H7 H 1.079354 0.415550 0.948150 0.063 Uiso 1 1 calc R .
C36 C -0.2593(3) 0.68409(7) 0.3851(3) 0.0559(7) Uani 1 1 d . .
H36 H -0.277904 0.690466 0.290375 0.067 Uiso 1 1 calc R .
C8 C 0.8961(3) 0.39030(7) 0.8972(3) 0.0553(7) Uani 1 1 d . U
H8 H 0.856012 0.366568 0.883528 0.066 Uiso 1 1 calc R .
C20 C 0.2975(3) 0.65228(7) 0.5433(3) 0.0532(7) Uani 1 1 d . .
H20 H 0.211233 0.661549 0.580197 0.064 Uiso 1 1 calc R .
C6 C 1.3891(3) 0.33760(7) 1.0098(3) 0.0510(7) Uani 1 1 d . .
H6 H 1.492179 0.342516 1.024737 0.061 Uiso 1 1 calc R .
C21 C 0.3369(3) 0.66723(7) 0.4262(3) 0.0541(7) Uani 1 1 d . .
H21 H 0.422693 0.657243 0.390822 0.065 Uiso 1 1 calc R .
N2 N 0.1407(3) 0.75643(8) 0.1870(3) 0.0861(8) Uani 1 1 d . .
C18 C 0.3361(3) 0.61091(7) 0.7484(3) 0.0546(7) Uani 1 1 d . .
H18 H 0.253971 0.621967 0.786471 0.066 Uiso 1 1 calc R .
C5 C 1.2914(3) 0.36601(7) 0.9839(3) 0.0529(7) Uani 1 1 d . .
H5 H 1.328875 0.390132 0.981966 0.063 Uiso 1 1 calc R .
C32 C -0.0056(3) 0.58537(7) 0.5218(3) 0.0525(6) Uani 1 1 d . U
H32 H -0.008968 0.591006 0.426053 0.063 Uiso 1 1 calc R .
C30 C 0.0563(3) 0.53388(7) 0.6933(3) 0.0567(7) Uani 1 1 d . .
H30 H -0.013459 0.542659 0.753007 0.068 Uiso 1 1 calc R .
C35 C -0.1837(3) 0.65193(7) 0.4168(3) 0.0563(7) Uani 1 1 d . .
H35 H -0.152816 0.636862 0.345068 0.068 Uiso 1 1 calc R .
C31 C 0.1398(3) 0.50306(7) 0.7287(3) 0.0562(7) Uani 1 1 d . .
H31 H 0.125730 0.491398 0.813895 0.067 Uiso 1 1 calc R .
C28 C 0.1785(3) 0.53715(7) 0.4869(3) 0.0570(7) Uani 1 1 d . .
H28 H 0.195057 0.548105 0.400916 0.068 Uiso 1 1 calc R .
C27 C 0.2566(3) 0.50643(7) 0.5310(3) 0.0598(8) Uani 1 1 d . .
H27 H 0.327513 0.497115 0.473552 0.072 Uiso 1 1 calc R .
C16 C 0.4959(3) 0.60405(7) 0.5712(3) 0.0590(8) Uani 1 1 d . .
H16 H 0.526330 0.609943 0.482659 0.071 Uiso 1 1 calc R .
C37 C -0.2793(4) 0.69645(7) 0.6126(3) 0.0629(8) Uani 1 1 d . .
H37 H -0.313758 0.711550 0.682548 0.075 Uiso 1 1 calc R .
C38 C -0.2033(3) 0.66536(7) 0.6533(3) 0.0607(8) Uani 1 1 d . .
H38 H -0.184981 0.659904 0.748934 0.073 Uiso 1 1 calc R .
C15 C 0.5696(3) 0.57750(7) 0.6491(3) 0.0616(8) Uani 1 1 d . .
H15 H 0.650825 0.565866 0.611651 0.074 Uiso 1 1 calc R .
C26 C 0.1311(3) 0.71328(8) 0.3724(3) 0.0612(8) Uani 1 1 d . .
H26 H 0.078522 0.704474 0.446136 0.073 Uiso 1 1 calc R .
C19 C 0.4150(3) 0.58325(8) 0.8204(3) 0.0580(7) Uani 1 1 d . .
H19 H 0.382717 0.575591 0.906386 0.070 Uiso 1 1 calc R .
C23 C 0.3326(3) 0.71179(8) 0.2329(3) 0.0669(8) Uani 1 1 d . .
H23 H 0.422802 0.701656 0.207296 0.080 Uiso 1 1 calc R .
C25 C 0.0753(4) 0.74196(9) 0.2925(3) 0.0742(9) Uani 1 1 d . .
H25 H -0.016291 0.752167 0.314009 0.089 Uiso 1 1 calc R .
C24 C 0.2694(4) 0.74059(10) 0.1601(4) 0.0883(11) Uani 1 1 d . .
H24 H 0.319574 0.750023 0.085792 0.106 Uiso 1 1 calc R .
H2 H 0.344(3) 0.4479(6) 0.706(3) 0.079(10) Uiso 1 1 d D .
H1 H 1.401(3) 0.2534(5) 1.040(3) 0.065(9) Uiso 1 1 d D .
H3 H 0.685(3) 0.5359(7) 0.882(3) 0.073(10) Uiso 1 1 d D .

loop_
_atom_site_aniso_label
_atom_site_aniso_U_11
_atom_site_aniso_U_22
_atom_site_aniso_U_33
_atom_site_aniso_U_23
_atom_site_aniso_U_13
_atom_site_aniso_U_12
O1 0.0430(11) 0.0442(11) 0.0782(14) 0.0023(10) -0.0007(10) 0.0036(9)
O2 0.0560(13) 0.0448(11) 0.0638(12) 0.0037(9) -0.0051(10) 0.0004(10)
O3 0.0554(13) 0.0529(13) 0.0679(13) 0.0025(10) -0.0033(11) -0.0035(10)
N3 0.0459(14) 0.0488(13) 0.0575(14) 0.0043(10) -0.0058(12) -0.0033(10)
N4 0.0524(14) 0.0476(13) 0.0518(14) 0.0016(10) -0.0020(12) -0.0036(10)
N1 0.0591(15) 0.0477(13) 0.0580(15) -0.0005(10) 0.0017(13) -0.0114(11)
C1 0.0455(16) 0.0431(14) 0.0371(14) 0.0007(10) 0.0052(12) 0.0021(12)
C2 0.0460(16) 0.0402(14) 0.0449(14) 0.0001(11) 0.0069(13) -0.0024(12)
C3 0.0410(16) 0.0567(16) 0.0397(14) -0.0001(11) -0.0004(12) -0.0001(13)
C4 0.0635(19) 0.0468(14) 0.0327(13) 0.0055(10) 0.0066(13) 0.0028(11)
C11 0.0505(17) 0.0434(15) 0.0380(14) 0.0048(11) 0.0052(13) 0.0024(13)
C12 0.0448(16) 0.0456(15) 0.0412(14) 0.0055(11) 0.0025(13) 0.0039(12)
C13 0.0544(18) 0.0446(15) 0.0369(14) 0.0023(11) 0.0088(13) -0.0043(13)
C29 0.0413(15) 0.0502(13) 0.0464(15) 0.0021(11) -0.0045(13) -0.0105(10)
C34 0.0493(17) 0.0508(14) 0.0457(15) 0.0026(11) 0.0022(13) -0.0057(10)
C17 0.0479(17) 0.0505(15) 0.0468(15) -0.0062(12) 0.0009(14) -0.0142(13)
C9 0.0556(17) 0.0562(11) 0.0342(13) 0.0036(11) 0.0104(13) 0.0047(10)
C22 0.0501(18) 0.0573(16) 0.0453(15) -0.0046(12) -0.0004(14) -0.0080(13)
C14 0.0414(15) 0.0608(12) 0.0368(14) 0.0028(11) 0.0027(12) -0.0021(12)
C10 0.0603(19) 0.0452(15) 0.0410(15) -0.0003(11) 0.0031(13) 0.0076(13)
C33 0.0549(18) 0.0573(14) 0.0461(15) 0.0041(12) 0.0009(14) 0.0004(12)
C7 0.061(2) 0.0555(15) 0.0418(15) 0.0044(12) 0.0018(14) 0.0068(11)
C36 0.0582(19) 0.0704(19) 0.0392(15) 0.0055(13) 0.0049(14) 0.0011(15)
C8 0.0580(19) 0.0601(16) 0.0473(16) 0.0019(12) 0.0027(15) 0.0074(11)
C20 0.0503(18) 0.0622(17) 0.0477(16) -0.0030(13) 0.0083(14) -0.0106(14)
C6 0.0451(17) 0.0485(16) 0.0596(17) -0.0017(12) 0.0048(14) -0.0054(13)
C21 0.0562(18) 0.0548(16) 0.0518(16) -0.0062(13) 0.0081(15) -0.0111(13)
N2 0.077(2) 0.111(2) 0.0720(19) 0.0251(16) 0.0159(16) 0.0308(17)
C18 0.0525(18) 0.0696(18) 0.0425(15) -0.0037(13) 0.0080(14) -0.0055(14)
C5 0.061(2) 0.0449(15) 0.0527(16) 0.0018(12) 0.0067(15) -0.0042(14)
C32 0.0543(17) 0.0540(14) 0.0489(15) 0.0027(12) 0.0021(14) -0.0016(11)
C30 0.0490(17) 0.0601(17) 0.0629(19) 0.0053(14) 0.0163(15) 0.0012(14)
C35 0.0606(19) 0.0652(18) 0.0440(16) -0.0016(13) 0.0096(14) 0.0116(15)
C31 0.0521(18) 0.0627(18) 0.0539(17) 0.0142(14) 0.0049(15) -0.0053(15)
C28 0.072(2) 0.0551(17) 0.0445(15) 0.0024(12) 0.0092(15) 0.0008(15)
C27 0.067(2) 0.0581(18) 0.0555(17) -0.0010(14) 0.0136(16) 0.0050(15)
C16 0.070(2) 0.0585(18) 0.0514(16) 0.0032(13) 0.0195(16) -0.0058(15)
C37 0.095(2) 0.0476(16) 0.0455(17) -0.0068(12) 0.0041(17) 0.0050(15)
C38 0.091(2) 0.0543(17) 0.0359(15) 0.0017(12) -0.0013(15) 0.0083(15)
C15 0.069(2) 0.0522(17) 0.0665(19) -0.0012(14) 0.0208(17) -0.0054(15)
C26 0.0548(19) 0.083(2) 0.0467(16) -0.0018(15) 0.0077(15) 0.0002(16)
C19 0.0600(19) 0.0696(19) 0.0449(16) 0.0047(14) 0.0080(15) -0.0131(16)
C23 0.0511(19) 0.091(2) 0.0595(18) 0.0167(16) 0.0134(15) 0.0077(16)
C25 0.064(2) 0.107(3) 0.0515(18) -0.0006(17) 0.0071(17) 0.0225(19)
C24 0.068(2) 0.119(3) 0.080(2) 0.047(2) 0.0218(19) 0.022(2)

loop_
_atom_type_symbol
_atom_type_description
_atom_type_scat_dispersion_real
_atom_type_scat_dispersion_imag
_atom_type_scat_source
C C 0.0033 0.0016 'International Tables Vol C Tables 4.2.6.8 and 6.1.1.4'
H H 0.0000 0.0000 'International Tables Vol C Tables 4.2.6.8 and 6.1.1.4'
N N 0.0061 0.0033 'International Tables Vol C Tables 4.2.6.8 and 6.1.1.4'
O O 0.0106 0.0060 'International Tables Vol C Tables 4.2.6.8 and 6.1.1.4'

loop_
_geom_angle_atom_site_label_1
_geom_angle_atom_site_label_2
_geom_angle_atom_site_label_3
_geom_angle
C1 O1 H1 111.9(19)
C11 O2 H2 112.9(18)
C13 O3 H3 114(2)
C31 N3 C27 116.3(2)
C37 N4 C36 115.4(2)
C15 N1 C19 115.3(2)
O1 C1 C2 123.7(2)
O1 C1 C6 118.3(2)
C6 C1 C2 118.1(2)
C1 C2 H2A 119.8
C3 C2 C1 120.5(2)
C3 C2 H2A 119.8
C2 C3 H3A 119.2
C2 C3 C4 121.6(2)
C4 C3 H3A 119.2
C3 C4 C7 123.2(3)
C5 C4 C3 116.9(2)
C5 C4 C7 120.0(2)
O2 C11 C12 122.1(2)
O2 C11 C10 118.0(2)
C10 C11 C12 119.8(2)
C11 C12 H12 120.4
C13 C12 C11 119.2(2)
C13 C12 H12 120.4
O3 C13 C12 120.4(2)
O3 C13 C14 118.8(2)
C12 C13 C14 120.9(2)
C30 C29 C32 124.3(3)
C28 C29 C32 119.0(2)
C28 C29 C30 116.7(2)
C35 C34 C33 123.8(2)
C38 C34 C33 119.7(2)
C38 C34 C35 116.5(2)
C18 C17 C20 120.6(3)
C16 C17 C20 123.2(2)
C16 C17 C18 116.1(3)
C14 C9 C8 123.8(3)
C10 C9 C14 119.3(2)
C10 C9 C8 116.9(2)
C26 C22 C21 124.6(3)
C26 C22 C23 115.8(3)
C23 C22 C21 119.6(3)
C13 C14 H14 120.2
C9 C14 C13 119.5(2)
C9 C14 H14 120.2
C11 C10 H10 119.4
C9 C10 C11 121.2(2)
C9 C10 H10 119.4
C34 C33 H33 116.9
C32 C33 C34 126.2(3)
C32 C33 H33 116.9
C4 C7 H7 117.0
C8 C7 C4 126.0(3)
C8 C7 H7 117.0
N4 C36 H36 117.9
N4 C36 C35 124.2(2)
C35 C36 H36 117.9
C9 C8 H8 116.0
C7 C8 C9 128.0(3)
C7 C8 H8 116.0
C17 C20 H20 117.4
C21 C20 C17 125.1(3)
C21 C20 H20 117.4
C1 C6 H6 119.4
C5 C6 C1 121.1(3)
C5 C6 H6 119.4
C22 C21 H21 115.8
C20 C21 C22 128.4(3)
C20 C21 H21 115.8
C25 N2 C24 115.1(3)
C17 C18 H18 120.1
C17 C18 C19 119.8(3)
C19 C18 H18 120.1
C4 C5 H5 119.1
C6 C5 C4 121.9(2)
C6 C5 H5 119.1
C29 C32 H32 117.2
C33 C32 C29 125.6(3)
C33 C32 H32 117.2
C29 C30 H30 120.2
C31 C30 C29 119.6(3)
C31 C30 H30 120.2
C34 C35 H35 120.3
C36 C35 C34 119.3(2)
C36 C35 H35 120.3
N3 C31 C30 123.6(2)
N3 C31 H31 118.2
C30 C31 H31 118.2
C29 C28 H28 120.2
C27 C28 C29 119.5(2)
C27 C28 H28 120.2
N3 C27 C28 124.3(3)
N3 C27 H27 117.9
C28 C27 H27 117.9
C17 C16 H16 119.7
C15 C16 C17 120.7(3)
C15 C16 H16 119.7
N4 C37 H37 117.9
N4 C37 C38 124.2(2)
C38 C37 H37 117.9
C34 C38 H38 119.8
C37 C38 C34 120.3(2)
C37 C38 H38 119.8
N1 C15 C16 124.4(3)
N1 C15 H15 117.8
C16 C15 H15 117.8
C22 C26 H26 120.0
C25 C26 C22 119.9(3)
C25 C26 H26 120.0
N1 C19 C18 123.6(2)
N1 C19 H19 118.2
C18 C19 H19 118.2
C22 C23 H23 119.9
C24 C23 C22 120.1(3)
C24 C23 H23 119.9
N2 C25 C26 124.7(3)
N2 C25 H25 117.6
C26 C25 H25 117.6
N2 C24 C23 124.3(3)
N2 C24 H24 117.9
C23 C24 H24 117.9

loop_
_geom_bond_atom_site_label_1
_geom_bond_atom_site_label_2
_geom_bond_distance
O1 C1 1.351(3)
O1 H1 0.855(16)
O2 C11 1.352(3)
O2 H2 0.893(17)
O3 C13 1.364(3)
O3 H3 0.845(17)
N3 C31 1.322(3)
N3 C27 1.325(3)
N4 C36 1.334(3)
N4 C37 1.330(3)
N1 C15 1.332(3)
N1 C19 1.333(3)
C1 C2 1.386(3)
C1 C6 1.386(3)
C2 H2A 0.9400
C2 C3 1.374(3)
C3 H3A 0.9400
C3 C4 1.399(3)
C4 C7 1.475(4)
C4 C5 1.382(4)
C11 C12 1.389(3)
C11 C10 1.386(3)
C12 H12 0.9400
C12 C13 1.383(3)
C13 C14 1.394(3)
C29 C32 1.470(3)
C29 C30 1.384(3)
C29 C28 1.374(4)
C34 C33 1.477(3)
C34 C35 1.385(3)
C34 C38 1.373(3)
C17 C20 1.473(4)
C17 C18 1.380(3)
C17 C16 1.364(4)
C9 C14 1.391(3)
C9 C10 1.379(4)
C9 C8 1.485(4)
C22 C21 1.462(4)
C22 C26 1.376(4)
C22 C23 1.387(4)
C14 H14 0.9400
C10 H10 0.9400
C33 H33 0.9400
C33 C32 1.304(3)
C7 H7 0.9400
C7 C8 1.289(4)
C36 H36 0.9400
C36 C35 1.373(3)
C8 H8 0.9400
C20 H20 0.9400
C20 C21 1.324(3)
C6 H6 0.9400
C6 C5 1.364(3)
C21 H21 0.9400
N2 C25 1.322(4)
N2 C24 1.335(4)
C18 H18 0.9400
C18 C19 1.381(4)
C5 H5 0.9400
C32 H32 0.9400
C30 H30 0.9400
C30 C31 1.374(4)
C35 H35 0.9400
C31 H31 0.9400
C28 H28 0.9400
C28 C27 1.366(4)
C27 H27 0.9400
C16 H16 0.9400
C16 C15 1.358(4)
C37 H37 0.9400
C37 C38 1.360(4)
C38 H38 0.9400
C15 H15 0.9400
C26 H26 0.9400
C26 C25 1.364(4)
C19 H19 0.9400
C23 H23 0.9400
C23 C24 1.356(4)
C25 H25 0.9400
C24 H24 0.9400

_cod_database_fobs_code 2108557
